data_2205824
loop_
_publ_author_name
'Zhang, Xian-Ming'
'Hao, Zheng-Ming'
'Ng, Seik Weng'

_publ_section_title
;
Langbeinite-type (NH~4~)~2~Mn~2~(SO~4~)~3~
;
_journal_issue 5
_journal_name_full 'Acta Crystallographica, Section E'
_journal_page_first i82
_journal_page_last i83
_journal_paper_doi 10.1107/S1600536805011736
_journal_volume 61
_journal_year 2005
_chemical_formula_iupac '(N H4)2 Mn2 (S O4)3'
_chemical_formula_moiety '(N H4)2 Mn2 (S O4)3'
_chemical_formula_structural '(N H4)2 Mn2 (S O4)3'
_chemical_formula_sum 'H8 Mn2 N2 O12 S3'
_chemical_formula_weight 434.14
_chemical_name_common 'Ammonium manganese sulfate'
_chemical_name_systematic
;
Diammonium dimanganese(II) trissulfate(IV)
;
_space_group_IT_number 198
_space_group_name_Hall 'P 2ac 2ab 3'
_space_group_name_H-M_alt 'P 21 3'
_symmetry_cell_setting cubic
_symmetry_space_group_name_Hall 'P 2ac 2ab 3'
_symmetry_space_group_name_H-M 'P 21 3'
_atom_sites_solution_hydrogens difmap
_atom_sites_solution_primary direct
_atom_sites_solution_secondary difmap
_audit_creation_method SHELXL-97
_cell_angle_alpha 90.00
_cell_angle_beta 90.00
_cell_angle_gamma 90.00
_cell_formula_units_Z 4
_cell_length_a 10.188(2)
_cell_length_b 10.188(2)
_cell_length_c 10.188(2)
_cell_measurement_reflns_used 1534
_cell_measurement_temperature 295(2)
_cell_measurement_theta_max 21.5
_cell_measurement_theta_min 3.5
_cell_volume 1057.5(4)
_computing_cell_refinement 'SAINT (Bruker, 2002)'
_computing_data_collection 'SMART (Bruker, 2002)'
_computing_data_reduction SAINT
_computing_molecular_graphics 'ORTEPII (Johnson, 1976)'
_computing_publication_material SHELXL97
_computing_structure_refinement 'SHELXL97 (Sheldrick, 1997)'
_computing_structure_solution 'SHELXS97 (Sheldrick, 1997)'
_diffrn_ambient_temperature 295(2)
_diffrn_measured_fraction_theta_full 1.00
_diffrn_measured_fraction_theta_max 1.00
_diffrn_measurement_device_type 'Bruker APEX area-detector diffractometer'
_diffrn_measurement_method '\f and \w scan'
_diffrn_radiation_monochromator graphite
_diffrn_radiation_source 'fine-focus sealed tube'
_diffrn_radiation_type MoK\a
_diffrn_radiation_wavelength 0.71073
_diffrn_reflns_av_R_equivalents 0.069
_diffrn_reflns_av_sigmaI/netI 0.041
_diffrn_reflns_limit_h_max 13
_diffrn_reflns_limit_h_min -13
_diffrn_reflns_limit_k_max 13
_diffrn_reflns_limit_k_min -12
_diffrn_reflns_limit_l_max 8
_diffrn_reflns_limit_l_min -12
_diffrn_reflns_number 7327
_diffrn_reflns_theta_full 27.4
_diffrn_reflns_theta_max 27.4
_diffrn_reflns_theta_min 2.8
_diffrn_standards_decay_% 0
_diffrn_standards_interval_count 0
_diffrn_standards_interval_time 0
_diffrn_standards_number 0
_exptl_absorpt_coefficient_mu 3.052
_exptl_absorpt_correction_T_max 0.862
_exptl_absorpt_correction_T_min 0.584
_exptl_absorpt_correction_type multi-scan
_exptl_absorpt_process_details '(SADABS; Bruker, 2002)'
_exptl_crystal_colour 'pale yellow'
_exptl_crystal_density_diffrn 2.727
_exptl_crystal_density_method 'not measured'
_exptl_crystal_description Block
_exptl_crystal_F_000 864
_exptl_crystal_size_max 0.14
_exptl_crystal_size_mid 0.08
_exptl_crystal_size_min 0.05
_refine_diff_density_max 0.36
_refine_diff_density_min -0.35
_refine_ls_abs_structure_details 'Flack (1983), 342 Friedel pairs'
_refine_ls_abs_structure_Flack 0.01(4)
_refine_ls_extinction_method none
_refine_ls_goodness_of_fit_ref 1.05
_refine_ls_hydrogen_treatment refxyz
_refine_ls_matrix_type full
_refine_ls_number_parameters 70
_refine_ls_number_reflns 818
_refine_ls_number_restraints 8
_refine_ls_restrained_S_all 1.05
_refine_ls_R_factor_all 0.035
_refine_ls_R_factor_gt 0.030
_refine_ls_shift/su_max 0.001
_refine_ls_shift/su_mean <0.001
_refine_ls_structure_factor_coef Fsqd
_refine_ls_weighting_details 'w=1/[\s^2^(Fo^2^)+(0.0430P)^2^] where P=(Fo^2^+2Fc^2^)/3'
_refine_ls_weighting_scheme calc
_refine_ls_wR_factor_gt 0.069
_refine_ls_wR_factor_ref 0.071
_reflns_number_gt 765
_reflns_number_total 818
_reflns_threshold_expression I>2\s(I)
_cod_data_source_file wm6061.cif
_cod_depositor_comments
;
The following automatic conversions were performed:
'_symmetry_cell_setting' value 'Cubic' changed to 'cubic' according to
'/home/saulius/struct/CIF-dictionaries/cif_core.dic' dictionary named
'cif_core.dic' version 2.4.1 from 2010-06-29.

Automatic conversion script
Id: cif_fix_enum 1527 2010-12-29 10:47:43Z saulius 
;
_cod_database_code 2205824

loop_
_symmetry_equiv_pos_as_xyz
'x, y, z'
'-x+1/2, -y, z+1/2'
'-x, y+1/2, -z+1/2'
'x+1/2, -y+1/2, -z'
'z, x, y'
'z+1/2, -x+1/2, -y'
'-z+1/2, -x, y+1/2'
'-z, x+1/2, -y+1/2'
'y, z, x'
'-y, z+1/2, -x+1/2'
'y+1/2, -z+1/2, -x'
'-y+1/2, -z, x+1/2'

loop_
_atom_site_label
_atom_site_fract_x
_atom_site_fract_y
_atom_site_fract_z
_atom_site_U_iso_or_equiv
_atom_site_adp_type
_atom_site_calc_flag
_atom_site_refinement_flags
_atom_site_occupancy
_atom_site_type_symbol
Mn1 0.84380(5) 0.84380(5) 0.84380(5) 0.0127(2) Uani d S 1 Mn
Mn2 0.91670(5) 0.41670(5) 1.08330(5) 0.0119(2) Uani d S 1 Mn
S 0.87483(8) 0.53107(9) 0.76320(9) 0.0107(2) Uani d . 1 S
O1 0.9191(3) 0.6682(3) 0.7510(3) 0.0201(6) Uani d . 1 O
O2 0.8463(3) 0.4993(3) 0.9015(3) 0.0237(7) Uani d . 1 O
O3 0.9770(3) 0.4445(3) 0.7117(3) 0.0227(6) Uani d . 1 O
O4 0.7545(3) 0.5095(3) 0.6872(3) 0.0250(7) Uani d . 1 O
N1 1.2010(3) 0.7010(3) 0.7990(3) 0.0210(10) Uani d SD 1 N
N2 0.5665(3) 0.4335(3) 0.9335(3) 0.0190(10) Uani d SD 1 N
H11 1.211(7) 0.775(3) 0.835(4) 0.08(2) Uiso d D 1 H
H12 1.1528(6) 0.6528(6) 0.8472(6) 0.10(5) Uiso d SD 1 H
H21 0.6415(19) 0.469(3) 0.925(4) 0.03(2) Uiso d D 1 H
H22 0.5182(6) 0.4818(6) 0.9818(6) 0.03(2) Uiso d SD 1 H

loop_
_atom_site_aniso_label
_atom_site_aniso_U_11
_atom_site_aniso_U_22
_atom_site_aniso_U_33
_atom_site_aniso_U_12
_atom_site_aniso_U_13
_atom_site_aniso_U_23
Mn1 0.0127(2) 0.0127(2) 0.0127(2) -0.0007(2) -0.0007(2) -0.0007(2)
Mn2 0.0119(2) 0.0119(2) 0.0119(2) -0.0002(2) 0.0002(2) 0.0002(2)
S 0.0102(4) 0.0111(5) 0.0107(4) 0.0016(3) -0.0001(3) 0.0007(3)
O1 0.0240(10) 0.0120(10) 0.024(2) -0.0040(10) 0.0060(10) -0.0010(10)
O2 0.028(2) 0.030(2) 0.0130(10) 0.0040(10) 0.0030(10) 0.0080(10)
O3 0.019(2) 0.022(2) 0.027(2) 0.0100(10) 0.0050(10) -0.0020(10)
O4 0.0180(10) 0.029(2) 0.027(2) 0.0020(10) -0.0120(10) -0.0030(10)
N1 0.0210(10) 0.0210(10) 0.0210(10) -0.004(2) 0.004(2) 0.004(2)
N2 0.0190(10) 0.0190(10) 0.0190(10) 0.002(2) 0.002(2) -0.002(2)

loop_
_atom_type_symbol
_atom_type_description
_atom_type_scat_dispersion_real
_atom_type_scat_dispersion_imag
_atom_type_scat_source
H H 0.0000 0.0000 'International Tables Vol C Tables 4.2.6.8 and 6.1.1.4'
N N 0.0061 0.0033 'International Tables Vol C Tables 4.2.6.8 and 6.1.1.4'
O O 0.0106 0.0060 'International Tables Vol C Tables 4.2.6.8 and 6.1.1.4'
S S 0.1246 0.1234 'International Tables Vol C Tables 4.2.6.8 and 6.1.1.4'
Mn Mn 0.3368 0.7283 'International Tables Vol C Tables 4.2.6.8 and 6.1.1.4'

loop_
_geom_angle_atom_site_label_1
_geom_angle_atom_site_label_2
_geom_angle_atom_site_label_3
_geom_angle_site_symmetry_1
_geom_angle_site_symmetry_3
_geom_angle
_geom_angle_publ_flag
O1 Mn1 O1 . 5 95.00(10) yes
O1 Mn1 O3 . 3_756 88.80(10) yes
O1 Mn1 O3 . 7_675 174.20(10) yes
O1 Mn1 O1 . 9 95.00(10) yes
O1 Mn1 O3 . 11_567 89.10(10) yes
O1 Mn1 O3 5 3_756 89.10(10) no
O1 Mn1 O1 5 9 95.00(10) no
O1 Mn1 O3 5 7_675 88.80(10) no
O1 Mn1 O3 5 11_567 174.20(10) no
O1 Mn1 O3 9 3_756 174.20(10) no
O1 Mn1 O3 9 7_675 89.10(10) no
O1 Mn1 O3 9 11_567 88.80(10) no
O3 Mn1 O3 3_756 7_675 86.80(10) yes
O3 Mn1 O3 3_756 11_567 86.80(10) no
O3 Mn1 O3 11_567 7_675 86.80(10) no
O2 Mn2 O2 . 8_746 94.60(10) yes
O2 Mn2 O2 . 11_567 94.60(10) yes
O2 Mn2 O4 . 2_665 90.90(10) yes
O2 Mn2 O4 . 7_665 81.60(10) yes
O2 Mn2 O4 . 12_665 173.60(10) yes
O2 Mn2 O2 8_746 11_567 94.60(10) no
O2 Mn2 O4 8_746 2_665 173.60(10) no
O2 Mn2 O4 8_746 7_665 90.90(10) no
O2 Mn2 O4 8_746 12_665 81.60(10) no
O2 Mn2 O4 11_567 2_665 81.60(10) no
O2 Mn2 O4 11_567 7_665 173.60(10) no
O2 Mn2 O4 11_567 12_665 90.90(10) no
O4 Mn2 O4 2_665 7_665 93.20(10) yes
O4 Mn2 O4 2_665 12_665 93.20(10) no
O4 Mn2 O4 7_665 12_665 93.20(10) no
O1 S O2 . . 110.4(2) yes
O1 S O3 . . 108.9(2) yes
O1 S O4 . . 110.7(2) yes
O2 S O3 . . 110.6(2) yes
O2 S O4 . . 107.9(2) yes
O3 S O4 . . 108.4(2) yes
S O1 Mn1 . . 129.7(2) no
S O2 Mn2 . . 147.2(2) no
S O3 Mn1 . 3_746 168.0(2) no
S O4 Mn2 . 2_664 151.1(2) no
H11 N1 H12 . . 109.0(10) no
H21 N2 H22 . . 109.0(10) no

loop_
_geom_bond_atom_site_label_1
_geom_bond_atom_site_label_2
_geom_bond_site_symmetry_2
_geom_bond_distance
_geom_bond_publ_flag
Mn1 O1 . 2.164(3) yes
Mn1 O1 5 2.164(3) no
Mn1 O1 9 2.164(3) no
Mn1 O3 3_756 2.169(3) yes
Mn1 O3 7_675 2.169(3) no
Mn1 O3 11_567 2.169(3) no
Mn2 O2 . 2.157(3) yes
Mn2 O2 8_746 2.157(3) no
Mn2 O2 11_567 2.157(3) no
Mn2 O4 2_665 2.175(3) yes
Mn2 O4 7_665 2.175(3) no
Mn2 O4 12_665 2.175(3) no
S O1 . 1.473(3) yes
S O2 . 1.475(3) yes
S O3 . 1.462(3) yes
S O4 . 1.467(3) yes
N1 H11 . 0.850(10) no
N1 H12 . 0.850(10) no
N2 H21 . 0.850(10) no
N2 H22 . 0.850(10) no

loop_
_geom_hbond_atom_site_label_D
_geom_hbond_atom_site_label_H
_geom_hbond_atom_site_label_A
_geom_hbond_site_symmetry_A
_geom_hbond_distance_DH
_geom_hbond_distance_HA
_geom_hbond_distance_DA
_geom_hbond_angle_DHA
_geom_hbond_publ_flag
N1 H11 O1 11_567 0.850(10) 2.55(3) 2.933(4) 108(3) yes
N1 H11 O3 3_756 0.850(10) 2.62(8) 3.075(3) 115(6) yes
N1 H11 O4 3_756 0.850(10) 2.42(2) 3.178(5) 149(4) yes
N1 H12 O1 . 0.850(10) 2.580(10) 2.933(4) 106.0(10) yes
N2 H21 O2 . 0.850(10) 2.120(10) 2.946(4) 163(3) yes
N2 H22 O3 9 0.850(10) 2.460(10) 3.127(6) 136(2) yes

loop_
_geom_torsion_atom_site_label_1
_geom_torsion_atom_site_label_2
_geom_torsion_atom_site_label_3
_geom_torsion_atom_site_label_4
_geom_torsion_site_symmetry_1
_geom_torsion_site_symmetry_4
_geom_torsion
_geom_torsion_publ_flag
O3 S O1 Mn1 . . -164.4(2) no
O4 S O1 Mn1 . . 76.6(2) no
O2 S O1 Mn1 . . -42.8(3) no
O1 Mn1 O1 S 9 . -11.0(2) no
O1 Mn1 O1 S 5 . -106.40(10) no
O3 Mn1 O1 S 11_567 . 77.7(2) no
O3 Mn1 O1 S 3_756 . 164.6(2) no
O3 S O2 Mn2 . . 25.2(4) no
O4 S O2 Mn2 . . 143.5(3) no
O1 S O2 Mn2 . . -95.4(4) no
O2 Mn2 O2 S 11_567 . 88.4(3) no
O2 Mn2 O2 S 8_746 . -6.6(4) no
O4 Mn2 O2 S 2_665 . 170.1(4) no
O4 Mn2 O2 S 7_665 . -96.8(4) no
O3 S O4 Mn2 . 2_664 -135.9(4) no
O1 S O4 Mn2 . 2_664 -16.5(5) no
O2 S O4 Mn2 . 2_664 104.4(4) no
